data_2015209
loop_
_publ_author_name
'Linden, Anthony'
'\,Sim\,sek, Rahime'
'G\"und\"z, Miyase'
'\,Safak, Cihat'

_publ_section_title
;(+-)-Methyl and (+-)-ethyl
 4-(2,3-difluorophenyl)-2,6,6-trimethyl-5-oxo-1,4,5,6,7,8-hexahydroquinoline-3-carboxylate
;
_journal_coeditor_code SK1884
_journal_issue 12
_journal_name_full 'Acta Crystallographica Section C'
_journal_page_first o731
_journal_page_last o734
_journal_paper_doi 10.1107/S0108270105037066
_journal_volume 61
_journal_year 2005
_chemical_formula_iupac 'C20 H21 F2 N O3'
_chemical_formula_moiety 'C20 H21 F2 N O3'
_chemical_formula_sum 'C20 H21 F2 N O3'
_chemical_formula_weight 361.39
_chemical_name_systematic
;
(+-)-methyl 4-(2,3-difluorophenyl)-2,6,6-trimethyl-5-oxo-
1,4,5,6,7,8-hexahydroquinoline-3-carboxylate
;
_space_group_IT_number 2
_symmetry_cell_setting triclinic
_symmetry_space_group_name_Hall '-P 1'
_symmetry_space_group_name_H-M 'P -1'
_atom_sites_solution_hydrogens mixed
_atom_sites_solution_primary direct
_atom_sites_solution_secondary difmap
_audit_creation_method SHELXL-97
_cell_angle_alpha 93.9639(19)
_cell_angle_beta 92.624(2)
_cell_angle_gamma 107.904(2)
_cell_formula_units_Z 2
_cell_length_a 7.2055(2)
_cell_length_b 9.6702(4)
_cell_length_c 12.9606(6)
_cell_measurement_reflns_used 4905
_cell_measurement_temperature 160.0(10)
_cell_measurement_theta_max 30.0
_cell_measurement_theta_min 2.0
_cell_volume 855.15(6)
_computing_cell_refinement 'DENZO-SMN (Otwinowski & Minor, 1997)'
_computing_data_collection 'COLLECT (Nonius, 2000)'
_computing_data_reduction 'DENZO-SMN and SCALEPACK (Otwinowski & Minor, 1997)'
_computing_molecular_graphics 'ORTEPII (Johnson, 1976)'
_computing_publication_material 'SHELXL97 and PLATON (Spek, 2003)'
_computing_structure_refinement 'SHELXL97 (Sheldrick, 1997)'
_computing_structure_solution 'SIR92 (Altomare <i>et al.</i>,  1994)'
_diffrn_ambient_temperature 160.0(10)
_diffrn_detector_area_resol_mean 9
_diffrn_measured_fraction_theta_full 0.996
_diffrn_measured_fraction_theta_max 0.996
_diffrn_measurement_device_type 'Nonius KappaCCD area-detector diffractometer'
_diffrn_measurement_method '\f and \w scans with \k  offsets'
_diffrn_radiation_monochromator 'horizontally mounted graphite crystal'
_diffrn_radiation_source 'Nonius FR590 sealed tube generator'
_diffrn_radiation_type 'Mo K\a'
_diffrn_radiation_wavelength 0.71073
_diffrn_reflns_av_R_equivalents 0.0530
_diffrn_reflns_av_sigmaI/netI 0.0631
_diffrn_reflns_limit_h_max 10
_diffrn_reflns_limit_h_min 0
_diffrn_reflns_limit_k_max 12
_diffrn_reflns_limit_k_min -13
_diffrn_reflns_limit_l_max 18
_diffrn_reflns_limit_l_min -18
_diffrn_reflns_number 21670
_diffrn_reflns_theta_full 30.01
_diffrn_reflns_theta_max 30.01
_diffrn_reflns_theta_min 2.98
_diffrn_standards_decay_% 0
_diffrn_standards_number 0
_exptl_absorpt_coefficient_mu 0.108
_exptl_absorpt_correction_type none
_exptl_crystal_colour colourless
_exptl_crystal_density_diffrn 1.403
_exptl_crystal_density_method 'not measured'
_exptl_crystal_description prism
_exptl_crystal_F_000 380
_exptl_crystal_size_max 0.27
_exptl_crystal_size_mid 0.22
_exptl_crystal_size_min 0.20
_refine_diff_density_max 0.316
_refine_diff_density_min -0.266
_refine_ls_extinction_method none
_refine_ls_goodness_of_fit_ref 1.047
_refine_ls_hydrogen_treatment mixed
_refine_ls_matrix_type full
_refine_ls_number_parameters 243
_refine_ls_number_reflns 4976
_refine_ls_number_restraints 0
_refine_ls_restrained_S_all 1.047
_refine_ls_R_factor_all 0.0886
_refine_ls_R_factor_gt 0.0528
_refine_ls_shift/su_max 0.001
_refine_ls_shift/su_mean 0.000
_refine_ls_structure_factor_coef Fsqd
_refine_ls_weighting_details 'w=1/[\s^2^(Fo^2^)+(0.0583P)^2^+0.1694P] where P=(Fo^2^+2Fc^2^)/3'
_refine_ls_weighting_scheme calc
_refine_ls_wR_factor_gt 0.1174
_refine_ls_wR_factor_ref 0.1372
_reflns_number_gt 3409
_reflns_number_total 4980
_reflns_threshold_expression 'I > 2\s(I)'
_cod_data_source_file sk1884.cif
_cod_data_source_block I
_cod_depositor_comments
;
The following automatic conversions were performed:

'_atom_sites_solution_hydrogens' value 'geom & difmap' was changed to
'mixed'.

Automatic conversion script
Id: cif_fix_values 6452 2018-10-05 10:23:21Z andrius 
;
_cod_original_sg_symbol_H-M 'P -1         '
_cod_database_code 2015209
_cod_database_fobs_code 2015209

loop_
_symmetry_equiv_pos_as_xyz
'x, y, z'
'-x, -y, -z'

loop_
_atom_site_label
_atom_site_fract_x
_atom_site_fract_y
_atom_site_fract_z
_atom_site_U_iso_or_equiv
_atom_site_adp_type
_atom_site_calc_flag
_atom_site_refinement_flags
_atom_site_occupancy
_atom_site_disorder_assembly
_atom_site_disorder_group
_atom_site_type_symbol
F1 0.55963(12) 0.41606(10) 0.29982(7) 0.0313(2) Uani d . 1 . . F
F2 0.55884(13) 0.30670(10) 0.48190(7) 0.0348(2) Uani d . 1 . . F
O5 0.60328(14) 0.73105(11) 0.24549(8) 0.0258(2) Uani d . 1 . . O
O10 -0.09097(16) 0.21379(12) 0.02186(9) 0.0356(3) Uani d . 1 . . O
O11 0.22881(14) 0.27902(11) 0.06998(8) 0.0273(3) Uani d . 1 . . O
N1 -0.07918(17) 0.60996(13) 0.19709(10) 0.0228(3) Uani d . 1 . . N
H1 -0.187(3) 0.641(2) 0.2032(14) 0.043(5) Uiso d . 1 . . H
C2 -0.0968(2) 0.47989(15) 0.13909(11) 0.0208(3) Uani d . 1 . . C
C3 0.05715(19) 0.42745(15) 0.13928(11) 0.0201(3) Uani d . 1 . . C
C4 0.24052(19) 0.50149(15) 0.21054(11) 0.0193(3) Uani d . 1 . . C
H4 0.3569 0.4945 0.1739 0.023 Uiso calc R 1 . . H
C4a 0.2606(2) 0.66214(15) 0.23426(11) 0.0197(3) Uani d . 1 . . C
C5 0.4540(2) 0.76767(15) 0.25426(11) 0.0195(3) Uani d . 1 . . C
C6 0.4723(2) 0.92792(15) 0.28174(12) 0.0229(3) Uani d . 1 . . C
C7 0.2881(2) 0.93810(17) 0.33260(13) 0.0271(3) Uani d . 1 . . C
H71 0.2822 0.8962 0.4004 0.033 Uiso calc R 1 . . H
H72 0.2964 1.0420 0.3454 0.033 Uiso calc R 1 . . H
C8 0.1023(2) 0.85787(16) 0.26556(13) 0.0274(3) Uani d . 1 . . C
H81 -0.0131 0.8554 0.3050 0.033 Uiso calc R 1 . . H
H82 0.0957 0.9104 0.2033 0.033 Uiso calc R 1 . . H
C8a 0.0982(2) 0.70525(15) 0.23318(11) 0.0214(3) Uani d . 1 . . C
C9 -0.2905(2) 0.41411(17) 0.07901(12) 0.0259(3) Uani d . 1 . . C
H91 -0.2700 0.3808 0.0086 0.039 Uiso calc R 1 . . H
H92 -0.3585 0.4875 0.0758 0.039 Uiso calc R 1 . . H
H93 -0.3698 0.3311 0.1134 0.039 Uiso calc R 1 . . H
C10 0.0510(2) 0.29734(15) 0.07182(11) 0.0222(3) Uani d . 1 . . C
C12 0.2413(2) 0.16022(17) 0.00046(13) 0.0309(4) Uani d . 1 . . C
H121 0.1659 0.0675 0.0254 0.046 Uiso calc R 1 . . H
H122 0.3784 0.1638 -0.0024 0.046 Uiso calc R 1 . . H
H123 0.1881 0.1684 -0.0690 0.046 Uiso calc R 1 . . H
C13 0.2361(2) 0.42794(15) 0.31152(11) 0.0198(3) Uani d . 1 . . C
C14 0.3958(2) 0.39328(15) 0.35196(11) 0.0220(3) Uani d . 1 . . C
C15 0.3952(2) 0.33561(16) 0.44632(12) 0.0248(3) Uani d . 1 . . C
C16 0.2364(2) 0.30959(17) 0.50472(12) 0.0285(4) Uani d . 1 . . C
H16 0.2385 0.2720 0.5704 0.034 Uiso calc R 1 . . H
C17 0.0721(2) 0.33991(18) 0.46493(13) 0.0297(4) Uani d . 1 . . C
H17 -0.0412 0.3208 0.5031 0.036 Uiso calc R 1 . . H
C18 0.0724(2) 0.39750(17) 0.37044(12) 0.0259(3) Uani d . 1 . . C
H18 -0.0417 0.4171 0.3446 0.031 Uiso calc R 1 . . H
C19 0.6511(2) 1.00115(18) 0.35628(14) 0.0357(4) Uani d . 1 . . C
H191 0.7688 0.9937 0.3244 0.054 Uiso calc R 1 . . H
H192 0.6372 0.9526 0.4207 0.054 Uiso calc R 1 . . H
H193 0.6623 1.1042 0.3717 0.054 Uiso calc R 1 . . H
C20 0.4957(3) 1.00363(18) 0.18072(14) 0.0343(4) Uani d . 1 . . C
H201 0.4846 1.1017 0.1937 0.051 Uiso calc R 1 . . H
H202 0.3932 0.9468 0.1284 0.051 Uiso calc R 1 . . H
H203 0.6242 1.0107 0.1556 0.051 Uiso calc R 1 . . H

loop_
_atom_site_aniso_label
_atom_site_aniso_U_11
_atom_site_aniso_U_22
_atom_site_aniso_U_33
_atom_site_aniso_U_12
_atom_site_aniso_U_13
_atom_site_aniso_U_23
F1 0.0243(5) 0.0426(6) 0.0328(5) 0.0172(4) 0.0055(4) 0.0086(4)
F2 0.0344(5) 0.0418(6) 0.0352(6) 0.0222(4) -0.0048(4) 0.0070(4)
O5 0.0191(5) 0.0238(5) 0.0351(6) 0.0085(4) 0.0008(4) 0.0002(5)
O10 0.0258(6) 0.0310(6) 0.0452(7) 0.0067(5) -0.0083(5) -0.0119(5)
O11 0.0223(5) 0.0258(6) 0.0330(6) 0.0089(4) -0.0011(4) -0.0081(5)
N1 0.0166(6) 0.0238(6) 0.0293(7) 0.0085(5) 0.0017(5) 0.0006(5)
C2 0.0190(7) 0.0225(7) 0.0203(7) 0.0047(6) 0.0030(5) 0.0047(6)
C3 0.0195(7) 0.0205(7) 0.0194(7) 0.0051(6) 0.0014(5) 0.0018(6)
C4 0.0169(7) 0.0204(7) 0.0208(7) 0.0064(5) 0.0005(5) 0.0000(6)
C4a 0.0188(7) 0.0201(7) 0.0208(7) 0.0074(6) 0.0009(5) 0.0012(6)
C5 0.0197(7) 0.0210(7) 0.0183(7) 0.0076(6) -0.0005(5) 0.0017(6)
C6 0.0216(7) 0.0204(7) 0.0270(8) 0.0074(6) 0.0007(6) 0.0000(6)
C7 0.0276(8) 0.0225(8) 0.0318(9) 0.0093(6) 0.0029(6) -0.0019(6)
C8 0.0216(7) 0.0233(8) 0.0398(9) 0.0110(6) 0.0033(6) 0.0001(7)
C8a 0.0195(7) 0.0219(7) 0.0224(7) 0.0057(6) 0.0024(6) 0.0024(6)
C9 0.0188(7) 0.0288(8) 0.0292(8) 0.0061(6) 0.0004(6) 0.0030(7)
C10 0.0203(7) 0.0219(7) 0.0238(8) 0.0057(6) -0.0004(6) 0.0028(6)
C12 0.0311(8) 0.0271(8) 0.0350(9) 0.0132(7) -0.0033(7) -0.0092(7)
C13 0.0209(7) 0.0168(7) 0.0207(7) 0.0053(5) -0.0009(5) -0.0013(5)
C14 0.0204(7) 0.0202(7) 0.0255(8) 0.0070(6) 0.0015(6) -0.0005(6)
C15 0.0264(8) 0.0221(7) 0.0283(8) 0.0124(6) -0.0053(6) 0.0004(6)
C16 0.0351(9) 0.0291(8) 0.0224(8) 0.0110(7) 0.0015(6) 0.0055(6)
C17 0.0281(8) 0.0322(9) 0.0293(9) 0.0087(7) 0.0060(7) 0.0059(7)
C18 0.0221(7) 0.0283(8) 0.0282(8) 0.0091(6) 0.0002(6) 0.0035(6)
C19 0.0300(9) 0.0276(9) 0.0469(11) 0.0101(7) -0.0089(7) -0.0117(8)
C20 0.0410(9) 0.0262(8) 0.0391(10) 0.0132(7) 0.0102(8) 0.0087(7)

loop_
_atom_type_symbol
_atom_type_description
_atom_type_scat_dispersion_real
_atom_type_scat_dispersion_imag
_atom_type_scat_source
C C 0.0033 0.0016
; International Tables for Crystallography (1992).
Vol. C, Tables 4.2.6.8 and 6.1.1.4
;
H H 0.0000 0.0000
; International Tables for Crystallography (1992).
Vol. C, Tables 4.2.6.8 and 6.1.1.4
;
F F 0.0171 0.0103
; International Tables for Crystallography (1992).
Vol. C, Tables 4.2.6.8 and 6.1.1.4
;
N N 0.0061 0.0033
; International Tables for Crystallography (1992).
Vol. C, Tables 4.2.6.8 and 6.1.1.4
;
O O 0.0106 0.0060
; International Tables for Crystallography (1992).
Vol. C, Tables 4.2.6.8 and 6.1.1.4
;

loop_
_geom_angle_atom_site_label_1
_geom_angle_atom_site_label_2
_geom_angle_atom_site_label_3
_geom_angle
_geom_angle_publ_flag
C10 O11 C12 115.61(11) ?
C8a N1 C2 122.11(12) yes
C8a N1 H1 117.6(12) ?
C2 N1 H1 119.6(12) ?
N1 C2 C3 119.21(13) yes
N1 C2 C9 113.94(12) yes
C3 C2 C9 126.83(13) yes
C2 C3 C10 120.94(13) ?
C2 C3 C4 120.62(12) yes
C10 C3 C4 118.44(11) ?
C3 C4 C4a 109.74(11) yes
C4a C4 C13 109.92(11) ?
C3 C4 C13 111.54(11) ?
C4a C4 H4 108.5 ?
C3 C4 H4 108.5 ?
C13 C4 H4 108.5 ?
C8a C4a C5 120.92(13) ?
C4 C4a C8a 119.69(12) yes
C5 C4a C4 119.36(11) ?
O5 C5 C4a 121.20(12) ?
O5 C5 C6 119.80(12) ?
C4a C5 C6 118.94(12) ?
C19 C6 C5 110.60(12) ?
C19 C6 C20 109.23(13) ?
C5 C6 C20 107.55(12) ?
C19 C6 C7 109.27(13) ?
C5 C6 C7 109.55(12) ?
C20 C6 C7 110.63(12) ?
C8 C7 C6 112.17(13) ?
C8 C7 H71 109.2 ?
C6 C7 H71 109.2 ?
C8 C7 H72 109.2 ?
C6 C7 H72 109.2 ?
H71 C7 H72 107.9 ?
C8a C8 C7 110.47(12) ?
C8a C8 H81 109.6 ?
C7 C8 H81 109.6 ?
C8a C8 H82 109.6 ?
C7 C8 H82 109.6 ?
H81 C8 H82 108.1 ?
C4a C8a N1 120.38(13) yes
C4a C8a C8 123.26(13) ?
N1 C8a C8 116.30(12) ?
C2 C9 H91 109.5 ?
C2 C9 H92 109.5 ?
H91 C9 H92 109.5 ?
C2 C9 H93 109.5 ?
H91 C9 H93 109.5 ?
H92 C9 H93 109.5 ?
O10 C10 O11 121.76(13) yes
O10 C10 C3 126.97(13) yes
O11 C10 C3 111.28(12) yes
O11 C12 H121 109.5 ?
O11 C12 H122 109.5 ?
H121 C12 H122 109.5 ?
O11 C12 H123 109.5 ?
H121 C12 H123 109.5 ?
H122 C12 H123 109.5 ?
C14 C13 C18 116.31(13) ?
C14 C13 C4 122.08(12) ?
C18 C13 C4 121.57(12) ?
F1 C14 C15 117.50(12) ?
F1 C14 C13 120.73(13) ?
C15 C14 C13 121.77(13) ?
F2 C15 C16 119.98(13) ?
F2 C15 C14 118.42(13) ?
C16 C15 C14 121.59(13) ?
C15 C16 C17 117.95(14) ?
C15 C16 H16 121.0 ?
C17 C16 H16 121.0 ?
C18 C17 C16 120.50(14) ?
C18 C17 H17 119.8 ?
C16 C17 H17 119.8 ?
C17 C18 C13 121.85(13) ?
C17 C18 H18 119.1 ?
C13 C18 H18 119.1 ?
C6 C19 H191 109.5 ?
C6 C19 H192 109.5 ?
H191 C19 H192 109.5 ?
C6 C19 H193 109.5 ?
H191 C19 H193 109.5 ?
H192 C19 H193 109.5 ?
C6 C20 H201 109.5 ?
C6 C20 H202 109.5 ?
H201 C20 H202 109.5 ?
C6 C20 H203 109.5 ?
H201 C20 H203 109.5 ?
H202 C20 H203 109.5 ?

loop_
_geom_bond_atom_site_label_1
_geom_bond_atom_site_label_2
_geom_bond_site_symmetry_2
_geom_bond_distance
_geom_bond_publ_flag
F1 C14 . 1.3540(16) ?
F2 C15 . 1.3607(16) ?
O5 C5 . 1.2388(16) ?
O10 C10 . 1.2155(17) yes
O11 C10 . 1.3474(16) yes
O11 C12 . 1.4379(18) ?
N1 C8a . 1.3651(18) yes
N1 C2 . 1.3878(18) yes
N1 H1 . 0.915(19) ?
C2 C3 . 1.3537(19) yes
C2 C9 . 1.499(2) ?
C3 C10 . 1.470(2) yes
C3 C4 . 1.5253(19) yes
C4 C4a . 1.5234(19) yes
C4 C13 . 1.5292(19) ?
C4 H4 . 1.0000 ?
C4a C8a . 1.3570(19) yes
C4a C5 . 1.452(2) ?
C5 C6 . 1.5296(19) ?
C6 C19 . 1.525(2) ?
C6 C20 . 1.535(2) ?
C6 C7 . 1.535(2) ?
C7 C8 . 1.520(2) ?
C7 H71 . 0.9900 ?
C7 H72 . 0.9900 ?
C8 C8a . 1.497(2) ?
C8 H81 . 0.9900 ?
C8 H82 . 0.9900 ?
C9 H91 . 0.9800 ?
C9 H92 . 0.9800 ?
C9 H93 . 0.9800 ?
C12 H121 . 0.9800 ?
C12 H122 . 0.9800 ?
C12 H123 . 0.9800 ?
C13 C14 . 1.3842(19) ?
C13 C18 . 1.401(2) ?
C14 C15 . 1.378(2) ?
C15 C16 . 1.369(2) ?
C16 C17 . 1.390(2) ?
C16 H16 . 0.9500 ?
C17 C18 . 1.380(2) ?
C17 H17 . 0.9500 ?
C18 H18 . 0.9500 ?
C19 H191 . 0.9800 ?
C19 H192 . 0.9800 ?
C19 H193 . 0.9800 ?
C20 H201 . 0.9800 ?
C20 H202 . 0.9800 ?
C20 H203 . 0.9800 ?

loop_
_geom_hbond_atom_site_label_D
_geom_hbond_atom_site_label_H
_geom_hbond_atom_site_label_A
_geom_hbond_site_symmetry_A
_geom_hbond_distance_DH
_geom_hbond_distance_HA
_geom_hbond_distance_DA
_geom_hbond_angle_DHA
_geom_hbond_publ_flag
N1 H1 O5 1_455 0.915(19) 2.04(2) 2.9456(15) 168.0(17) yes

loop_
_geom_torsion_atom_site_label_1
_geom_torsion_atom_site_label_2
_geom_torsion_atom_site_label_3
_geom_torsion_atom_site_label_4
_geom_torsion
C8a N1 C2 C3 16.7(2)
C8a N1 C2 C9 -161.59(13)
N1 C2 C3 C10 -174.48(12)
C9 C2 C3 C10 3.6(2)
N1 C2 C3 C4 6.1(2)
C9 C2 C3 C4 -175.77(13)
C2 C3 C4 C4a -26.57(17)
C10 C3 C4 C4a 154.03(12)
C2 C3 C4 C13 95.50(15)
C10 C3 C4 C13 -83.90(15)
C3 C4 C4a C8a 28.03(18)
C13 C4 C4a C8a -95.00(15)
C3 C4 C4a C5 -149.88(12)
C13 C4 C4a C5 87.09(15)
C8a C4a C5 O5 -172.93(13)
C4 C4a C5 O5 5.0(2)
C8a C4a C5 C6 4.2(2)
C4 C4a C5 C6 -177.88(12)
O5 C5 C6 C19 -35.44(19)
C4a C5 C6 C19 147.35(14)
O5 C5 C6 C20 83.75(16)
C4a C5 C6 C20 -93.45(15)
O5 C5 C6 C7 -155.95(13)
C4a C5 C6 C7 26.84(18)
C19 C6 C7 C8 -176.00(13)
C5 C6 C7 C8 -54.69(16)
C20 C6 C7 C8 63.71(16)
C6 C7 C8 C8a 51.46(17)
C5 C4a C8a N1 168.68(13)
C4 C4a C8a N1 -9.2(2)
C5 C4a C8a C8 -8.3(2)
C4 C4a C8a C8 173.82(13)
C2 N1 C8a C4a -15.2(2)
C2 N1 C8a C8 162.02(13)
C7 C8 C8a C4a -19.8(2)
C7 C8 C8a N1 163.05(13)
C12 O11 C10 O10 3.7(2)
C12 O11 C10 C3 -175.85(12)
C2 C3 C10 O10 -10.6(2)
C4 C3 C10 O10 168.80(14)
C2 C3 C10 O11 168.94(13)
C4 C3 C10 O11 -11.67(18)
C4a C4 C13 C14 -104.31(15)
C3 C4 C13 C14 133.73(13)
C4a C4 C13 C18 72.98(16)
C3 C4 C13 C18 -48.98(17)
C18 C13 C14 F1 178.76(13)
C4 C13 C14 F1 -3.8(2)
C18 C13 C14 C15 -1.7(2)
C4 C13 C14 C15 175.76(13)
F1 C14 C15 F2 0.7(2)
C13 C14 C15 F2 -178.85(12)
F1 C14 C15 C16 179.66(13)
C13 C14 C15 C16 0.1(2)
F2 C15 C16 C17 -179.59(13)
C14 C15 C16 C17 1.5(2)
C15 C16 C17 C18 -1.4(2)
C16 C17 C18 C13 -0.2(2)
C14 C13 C18 C17 1.7(2)
C4 C13 C18 C17 -175.70(14)

loop_
_cod_related_entry_id
_cod_related_entry_database
_cod_related_entry_code
1 ChemSpider 10020748
